data_7043904
loop_
_publ_author_name
'Erker, Gerhard'
'Jian, Zhongbao'
'Kehr, Gerald'
'Daniliuc, Constantin Gabriel'
'Wibbeling, Birgit'

_publ_section_title
;
 Hydroboration route to geminal P/B frustrated Lewis pairs with a bulky
 secondary phosphane component and their reaction with carbon dioxide
;
_journal_name_full 'Dalton Trans.'
_journal_paper_doi 10.1039/C7DT02315D
_journal_year 2017
_chemical_formula_sum 'C36 H41 B F11 P'
_chemical_formula_weight 724.47
_space_group_crystal_system monoclinic
_space_group_IT_number 14
_space_group_name_Hall '-P 2yn'
_space_group_name_H-M_alt 'P 1 21/n 1'
_symmetry_space_group_name_Hall '-P 2yn'
_symmetry_space_group_name_H-M 'P 1 21/n 1'
_atom_sites_solution_hydrogens mixed
_audit_update_record
;
2017-07-18 deposited with the CCDC.
2017-07-24 downloaded from the CCDC.
;
_cell_angle_alpha 90
_cell_angle_beta 95.708(2)
_cell_angle_gamma 90
_cell_formula_units_Z 4
_cell_length_a 12.3109(8)
_cell_length_b 19.7364(13)
_cell_length_c 14.8469(10)
_cell_measurement_reflns_used 9850
_cell_measurement_temperature 100.(2)
_cell_measurement_theta_max 26.3648
_cell_measurement_theta_min 2.4820
_cell_volume 3589.5(4)
_computing_cell_refinement 'SAINT V8.37A (Bruker AXS Inc., 2015)'
_computing_data_collection 'APEX2 v.2014.1--1 (Bruker AXS Inc., 2014)'
_computing_data_reduction 'SAINT V8.37A (Bruker AXS Inc., 2015)'
_computing_molecular_graphics 'XP (Sheldrick, 2014)'
_computing_publication_material 'SHELXL-2014 (Sheldrick, 2014)'
_computing_structure_refinement 'SHELXL-2014/7 (Sheldrick, 2014)'
_computing_structure_solution 'SHELXL-2014 (Sheldrick, 2014)'
_diffrn_ambient_temperature 100.(2)
_diffrn_detector_area_resol_mean 10.4167
_diffrn_measured_fraction_theta_full 0.995
_diffrn_measured_fraction_theta_max 0.995
_diffrn_measurement_device_type 'Bruker D8 Venture PHOTON 100 CMOS'
_diffrn_measurement_method 'omega and phi scans'
_diffrn_radiation_monochromator 'MX mirror'
_diffrn_radiation_type 'Mo K\a'
_diffrn_radiation_wavelength 0.71073
_diffrn_reflns_av_R_equivalents 0.0663
_diffrn_reflns_av_unetI/netI 0.0346
_diffrn_reflns_limit_h_max 15
_diffrn_reflns_limit_h_min -15
_diffrn_reflns_limit_k_max 24
_diffrn_reflns_limit_k_min -24
_diffrn_reflns_limit_l_max 18
_diffrn_reflns_limit_l_min -18
_diffrn_reflns_number 52190
_diffrn_reflns_theta_full 26.43
_diffrn_reflns_theta_max 26.43
_diffrn_reflns_theta_min 2.26
_diffrn_source 'Mo ImS'
_diffrn_source_type 'micro focus tube'
_exptl_absorpt_coefficient_mu 0.159
_exptl_absorpt_correction_T_max 0.98
_exptl_absorpt_correction_T_min 0.86
_exptl_absorpt_correction_type multi-scan
_exptl_absorpt_process_details
;
'Bruker AXS (2014). SADABS, Version 2014/5, Bruker AXS Inc., Madison,
Wisconsin, USA.'
;
_exptl_crystal_colour colourless
_exptl_crystal_density_diffrn 1.341
_exptl_crystal_density_method 'not measured'
_exptl_crystal_description prism
_exptl_crystal_F_000 1504
_exptl_crystal_size_max 0.252
_exptl_crystal_size_mid 0.193
_exptl_crystal_size_min 0.143
_refine_diff_density_max 0.312
_refine_diff_density_min -0.329
_refine_ls_extinction_method none
_refine_ls_goodness_of_fit_ref 1.034
_refine_ls_hydrogen_treatment mixed
_refine_ls_matrix_type full
_refine_ls_number_parameters 462
_refine_ls_number_reflns 7354
_refine_ls_number_restraints 0
_refine_ls_restrained_S_all 1.034
_refine_ls_R_factor_all 0.0603
_refine_ls_R_factor_gt 0.0441
_refine_ls_shift/su_max 0.001
_refine_ls_shift/su_mean 0.000
_refine_ls_structure_factor_coef Fsqd
_refine_ls_weighting_details 'w=1/[\s^2^(Fo^2^)+(0.0422P)^2^+2.8529P] where P=(Fo^2^+2Fc^2^)/3'
_refine_ls_weighting_scheme calc
_refine_ls_wR_factor_gt 0.0974
_refine_ls_wR_factor_ref 0.1048
_reflns_number_gt 5952
_reflns_number_total 7354
_reflns_threshold_expression 'I > 2\s(I)'
_cod_data_source_file c7dt02315d2.cif
_cod_data_source_block 10
_cod_database_code 7043904

loop_
_space_group_symop_operation_xyz
'x, y, z'
'-x+1/2, y+1/2, -z+1/2'
'-x, -y, -z'
'x-1/2, -y-1/2, z-1/2'

loop_
_atom_site_type_symbol
_atom_site_label
_atom_site_fract_x
_atom_site_fract_y
_atom_site_fract_z
_atom_site_U_iso_or_equiv
_atom_site_adp_type
_atom_site_calc_flag
_atom_site_refinement_flags_adp
_atom_site_refinement_flags_posn
_atom_site_occupancy
P P1 0.36960(4) 0.69095(2) 0.45273(3) 0.01259(11) Uani d . . 1
H H1A 0.4675(16) 0.7037(10) 0.4342(13) 0.017(5) Uiso d . . 1
H H1B 0.3803(18) 0.6315(11) 0.4849(15) 0.026(6) Uiso d . . 1
B B1 0.35294(17) 0.61071(10) 0.30161(13) 0.0151(4) Uani d . . 1
C C1 0.29164(14) 0.67711(9) 0.34561(11) 0.0136(4) Uani d . . 1
F F1 0.46729(8) 0.61680(6) 0.32821(7) 0.0200(2) Uani d . . 1
C C2 0.20565(14) 0.70880(9) 0.30237(12) 0.0157(4) Uani d . . 1
H H2 0.1882 0.6892 0.2443 0.019 Uiso calc U R 1
C C3 0.12718(15) 0.76621(10) 0.31683(12) 0.0178(4) Uani d . . 1
C C4 0.14261(15) 0.80346(10) 0.40729(12) 0.0190(4) Uani d . . 1
H H4A 0.1366 0.7712 0.4567 0.029 Uiso calc U R 1
H H4B 0.0863 0.8384 0.4089 0.029 Uiso calc U R 1
H H4C 0.2149 0.8247 0.4144 0.029 Uiso calc U R 1
C C5 0.13797(18) 0.81753(11) 0.23986(13) 0.0267(5) Uani d . . 1
H H5A 0.2119 0.8365 0.2457 0.04 Uiso calc U R 1
H H5B 0.0848 0.8541 0.2437 0.04 Uiso calc U R 1
H H5C 0.124 0.7946 0.1813 0.04 Uiso calc U R 1
C C6 0.01206(16) 0.73491(11) 0.30516(14) 0.0260(5) Uani d . . 1
H H6A 0.0006 0.7122 0.2463 0.039 Uiso calc U R 1
H H6B -0.0426 0.7707 0.3082 0.039 Uiso calc U R 1
H H6C 0.0049 0.7019 0.3535 0.039 Uiso calc U R 1
C C11 0.34420(14) 0.74998(9) 0.54108(11) 0.0127(3) Uani d . . 1
C C12 0.27277(14) 0.73184(9) 0.60762(12) 0.0140(4) Uani d . . 1
C C13 0.24587(15) 0.78226(9) 0.66671(12) 0.0171(4) Uani d . . 1
H H13 0.1962 0.7714 0.7096 0.021 Uiso calc U R 1
C C14 0.28740(14) 0.84761(9) 0.66664(12) 0.0165(4) Uani d . . 1
C C15 0.36066(15) 0.86256(9) 0.60395(12) 0.0171(4) Uani d . . 1
H H15 0.3912 0.9068 0.6043 0.021 Uiso calc U R 1
C C16 0.39154(14) 0.81609(9) 0.54064(11) 0.0141(4) Uani d . . 1
C C17 0.22979(15) 0.65913(9) 0.62291(12) 0.0162(4) Uani d . . 1
C C18 0.15298(16) 0.65708(10) 0.69876(13) 0.0217(4) Uani d . . 1
H H18A 0.1922 0.6732 0.7554 0.032 Uiso calc U R 1
H H18B 0.1282 0.6105 0.7067 0.032 Uiso calc U R 1
H H18C 0.0897 0.6863 0.6824 0.032 Uiso calc U R 1
C C19 0.16111(16) 0.63033(10) 0.53878(13) 0.0211(4) Uani d . . 1
H H19A 0.0976 0.6595 0.5232 0.032 Uiso calc U R 1
H H19B 0.1364 0.5845 0.552 0.032 Uiso calc U R 1
H H19C 0.2058 0.6287 0.4877 0.032 Uiso calc U R 1
C C20 0.32740(16) 0.61287(9) 0.65531(13) 0.0202(4) Uani d . . 1
H H20A 0.3871 0.6207 0.6176 0.03 Uiso calc U R 1
H H20B 0.3046 0.5653 0.6503 0.03 Uiso calc U R 1
H H20C 0.3523 0.6233 0.7185 0.03 Uiso calc U R 1
C C21 0.25192(16) 0.90112(10) 0.73281(13) 0.0222(4) Uani d . . 1
C C22 0.14341(16) 0.93117(10) 0.69223(14) 0.0235(4) Uani d . . 1
H H22A 0.1192 0.9658 0.7331 0.035 Uiso calc U R 1
H H22B 0.0884 0.8952 0.6841 0.035 Uiso calc U R 1
H H22C 0.153 0.9518 0.6335 0.035 Uiso calc U R 1
C C23 0.2354(2) 0.86944(12) 0.82522(14) 0.0370(6) Uani d . . 1
H H23A 0.3026 0.8464 0.8494 0.055 Uiso calc U R 1
H H23B 0.1754 0.8366 0.8178 0.055 Uiso calc U R 1
H H23C 0.2177 0.9051 0.8673 0.055 Uiso calc U R 1
C C24 0.33722(19) 0.95771(13) 0.7475(2) 0.0460(7) Uani d . . 1
H H24A 0.3417 0.9822 0.6905 0.069 Uiso calc U R 1
H H24B 0.4085 0.9379 0.7676 0.069 Uiso calc U R 1
H H24C 0.3159 0.9892 0.7936 0.069 Uiso calc U R 1
C C25 0.47815(15) 0.83918(9) 0.47713(12) 0.0176(4) Uani d . . 1
C C26 0.50661(18) 0.91495(10) 0.49077(15) 0.0260(4) Uani d . . 1
H H26A 0.5359 0.9227 0.5537 0.039 Uiso calc U R 1
H H26B 0.4406 0.9423 0.4769 0.039 Uiso calc U R 1
H H26C 0.5613 0.9279 0.4503 0.039 Uiso calc U R 1
C C27 0.58674(15) 0.80092(10) 0.50235(13) 0.0213(4) Uani d . . 1
H H27A 0.5726 0.7521 0.5037 0.032 Uiso calc U R 1
H H27B 0.6189 0.8158 0.5621 0.032 Uiso calc U R 1
H H27C 0.6375 0.8106 0.4572 0.032 Uiso calc U R 1
C C28 0.43847(16) 0.83390(10) 0.37542(13) 0.0223(4) Uani d . . 1
H H28A 0.4979 0.8467 0.3396 0.033 Uiso calc U R 1
H H28B 0.3764 0.8644 0.3612 0.033 Uiso calc U R 1
H H28C 0.4159 0.7872 0.3609 0.033 Uiso calc U R 1
C C31 0.30819(15) 0.54023(9) 0.34481(12) 0.0156(4) Uani d . . 1
C C32 0.19770(16) 0.52454(10) 0.33907(13) 0.0205(4) Uani d . . 1
F F32 0.12497(9) 0.56685(6) 0.29324(9) 0.0283(3) Uani d . . 1
C C33 0.15496(16) 0.46705(11) 0.37448(14) 0.0252(4) Uani d . . 1
F F33 0.04678(10) 0.45540(7) 0.36502(10) 0.0407(3) Uani d . . 1
C C34 0.22447(18) 0.42041(10) 0.41894(13) 0.0250(4) Uani d . . 1
F F34 0.18522(11) 0.36314(6) 0.45182(9) 0.0367(3) Uani d . . 1
C C35 0.33486(17) 0.43298(10) 0.42667(13) 0.0217(4) Uani d . . 1
F F35 0.40394(10) 0.38700(6) 0.46817(8) 0.0304(3) Uani d . . 1
C C36 0.37421(15) 0.49146(10) 0.39015(12) 0.0180(4) Uani d . . 1
F F36 0.48424(9) 0.49780(6) 0.39931(8) 0.0259(3) Uani d . . 1
C C41 0.33879(15) 0.61353(10) 0.19021(12) 0.0168(4) Uani d . . 1
C C42 0.29966(16) 0.56274(10) 0.13087(13) 0.0211(4) Uani d . . 1
F F42 0.25741(10) 0.50489(6) 0.16130(8) 0.0309(3) Uani d . . 1
C C43 0.30198(17) 0.56649(11) 0.03778(14) 0.0269(5) Uani d . . 1
F F43 0.26144(11) 0.51509(7) -0.01528(8) 0.0399(3) Uani d . . 1
C C44 0.34442(17) 0.62255(12) 0.00000(13) 0.0280(5) Uani d . . 1
F F44 0.34480(11) 0.62719(8) -0.09083(8) 0.0427(4) Uani d . . 1
C C45 0.38382(16) 0.67505(11) 0.05483(13) 0.0248(4) Uani d . . 1
F F45 0.42462(11) 0.73075(7) 0.01863(8) 0.0363(3) Uani d . . 1
C C46 0.38061(15) 0.66914(10) 0.14768(13) 0.0202(4) Uani d . . 1
F F46 0.42330(10) 0.72180(6) 0.19755(7) 0.0261(3) Uani d . . 1

loop_
_atom_site_aniso_label
_atom_site_aniso_U_11
_atom_site_aniso_U_22
_atom_site_aniso_U_33
_atom_site_aniso_U_12
_atom_site_aniso_U_13
_atom_site_aniso_U_23
P1 0.0137(2) 0.0135(2) 0.0110(2) -0.00086(18) 0.00329(16) -0.00115(17)
B1 0.0148(10) 0.0175(10) 0.0132(10) 0.0000(8) 0.0028(7) -0.0032(8)
C1 0.0152(9) 0.0159(9) 0.0102(8) -0.0038(7) 0.0046(7) -0.0015(7)
F1 0.0148(5) 0.0261(6) 0.0195(6) 0.0006(4) 0.0033(4) -0.0043(4)
C2 0.0167(9) 0.0192(9) 0.0118(8) -0.0021(7) 0.0041(7) -0.0014(7)
C3 0.0168(9) 0.0228(10) 0.0138(9) 0.0040(8) 0.0005(7) 0.0004(7)
C4 0.0174(9) 0.0228(10) 0.0172(9) 0.0045(8) 0.0027(7) -0.0019(8)
C5 0.0348(12) 0.0266(11) 0.0186(10) 0.0083(9) 0.0027(8) 0.0048(8)
C6 0.0175(10) 0.0323(12) 0.0279(11) 0.0046(9) 0.0005(8) -0.0076(9)
C11 0.0137(8) 0.0151(9) 0.0094(8) 0.0016(7) 0.0016(6) -0.0012(6)
C12 0.0127(9) 0.0171(9) 0.0121(8) -0.0010(7) 0.0011(7) 0.0013(7)
C13 0.0144(9) 0.0240(10) 0.0134(9) -0.0001(7) 0.0042(7) -0.0005(7)
C14 0.0136(9) 0.0201(9) 0.0151(9) 0.0023(7) -0.0011(7) -0.0034(7)
C15 0.0197(10) 0.0143(9) 0.0170(9) -0.0014(7) 0.0003(7) -0.0008(7)
C16 0.0140(9) 0.0167(9) 0.0114(8) -0.0002(7) 0.0000(6) 0.0016(7)
C17 0.0168(9) 0.0172(9) 0.0151(9) -0.0028(7) 0.0048(7) 0.0014(7)
C18 0.0237(10) 0.0224(10) 0.0205(10) -0.0046(8) 0.0110(8) 0.0015(8)
C19 0.0215(10) 0.0226(10) 0.0198(10) -0.0084(8) 0.0057(8) 0.0002(8)
C20 0.0240(10) 0.0178(9) 0.0194(9) -0.0010(8) 0.0058(8) 0.0047(7)
C21 0.0190(10) 0.0245(10) 0.0237(10) 0.0008(8) 0.0047(8) -0.0101(8)
C22 0.0232(10) 0.0233(10) 0.0254(11) 0.0027(8) 0.0096(8) -0.0012(8)
C23 0.0511(15) 0.0434(14) 0.0161(10) 0.0211(12) 0.0022(10) -0.0095(9)
C24 0.0243(12) 0.0494(15) 0.0666(18) -0.0102(11) 0.0162(12) -0.0440(14)
C25 0.0192(9) 0.0170(9) 0.0172(9) -0.0048(7) 0.0054(7) 0.0009(7)
C26 0.0296(11) 0.0206(10) 0.0292(11) -0.0089(9) 0.0102(9) 0.0008(8)
C27 0.0164(9) 0.0236(10) 0.0241(10) -0.0056(8) 0.0032(7) -0.0025(8)
C28 0.0244(10) 0.0254(10) 0.0181(10) -0.0048(8) 0.0073(8) 0.0037(8)
C31 0.0177(9) 0.0164(9) 0.0130(9) 0.0010(7) 0.0036(7) -0.0045(7)
C32 0.0202(10) 0.0186(10) 0.0224(10) 0.0022(8) 0.0009(8) -0.0001(8)
F32 0.0164(6) 0.0238(6) 0.0433(7) 0.0000(5) -0.0037(5) 0.0062(5)
C33 0.0182(10) 0.0260(11) 0.0314(11) -0.0069(8) 0.0024(8) -0.0021(9)
F33 0.0219(7) 0.0382(8) 0.0616(9) -0.0117(6) 0.0017(6) 0.0121(7)
C34 0.0381(12) 0.0164(10) 0.0205(10) -0.0063(9) 0.0037(9) -0.0003(8)
F34 0.0473(8) 0.0255(7) 0.0368(7) -0.0128(6) 0.0016(6) 0.0099(5)
C35 0.0298(11) 0.0186(10) 0.0159(9) 0.0049(8) -0.0020(8) -0.0019(7)
F35 0.0392(7) 0.0220(6) 0.0283(7) 0.0067(5) -0.0050(5) 0.0052(5)
C36 0.0182(9) 0.0214(10) 0.0143(9) 0.0013(8) 0.0021(7) -0.0050(7)
F36 0.0179(6) 0.0284(6) 0.0312(7) 0.0050(5) 0.0005(5) 0.0023(5)
C41 0.0140(9) 0.0223(10) 0.0147(9) 0.0035(7) 0.0045(7) -0.0039(7)
C42 0.0194(10) 0.0252(10) 0.0193(10) 0.0035(8) 0.0042(7) -0.0060(8)
F42 0.0405(7) 0.0265(6) 0.0260(6) -0.0087(5) 0.0055(5) -0.0105(5)
C43 0.0218(10) 0.0397(12) 0.0191(10) 0.0069(9) 0.0012(8) -0.0141(9)
F43 0.0401(8) 0.0544(9) 0.0249(7) 0.0006(7) 0.0017(6) -0.0239(6)
C44 0.0230(11) 0.0499(14) 0.0120(9) 0.0125(10) 0.0057(8) -0.0016(9)
F44 0.0457(8) 0.0722(10) 0.0111(6) 0.0106(7) 0.0081(5) -0.0030(6)
C45 0.0199(10) 0.0352(12) 0.0207(10) 0.0065(9) 0.0095(8) 0.0055(9)
F45 0.0428(8) 0.0436(8) 0.0259(7) 0.0044(6) 0.0195(6) 0.0112(6)
C46 0.0169(9) 0.0254(10) 0.0191(10) 0.0032(8) 0.0054(7) -0.0037(8)
F46 0.0320(7) 0.0257(6) 0.0223(6) -0.0077(5) 0.0113(5) -0.0032(5)

loop_
_atom_type_symbol
_atom_type_description
_atom_type_scat_dispersion_real
_atom_type_scat_dispersion_imag
_atom_type_scat_source
C C 0.0033 0.0016 'International Tables Vol C Tables 4.2.6.8 and 6.1.1.4'
H H 0.0000 0.0000 'International Tables Vol C Tables 4.2.6.8 and 6.1.1.4'
B B 0.0013 0.0007 'International Tables Vol C Tables 4.2.6.8 and 6.1.1.4'
F F 0.0171 0.0103 'International Tables Vol C Tables 4.2.6.8 and 6.1.1.4'
P P 0.1023 0.0942 'International Tables Vol C Tables 4.2.6.8 and 6.1.1.4'

loop_
_geom_angle_atom_site_label_1
_geom_angle_atom_site_label_2
_geom_angle_atom_site_label_3
_geom_angle
C1 P1 C11 128.77(8)
C1 P1 H1A 105.7(9)
C11 P1 H1A 105.2(9)
C1 P1 H1B 102.7(10)
C11 P1 H1B 110.0(10)
H1A P1 H1B 101.4(13)
F1 B1 C41 106.12(14)
F1 B1 C31 108.76(15)
C41 B1 C31 114.40(15)
F1 B1 C1 107.20(14)
C41 B1 C1 110.98(15)
C31 B1 C1 109.08(14)
C2 C1 B1 122.95(15)
C2 C1 P1 133.01(14)
B1 C1 P1 104.03(12)
C1 C2 C3 139.96(17)
C1 C2 H2 110.0
C3 C2 H2 110.0
C2 C3 C4 117.30(15)
C2 C3 C6 106.03(15)
C4 C3 C6 108.95(15)
C2 C3 C5 106.41(15)
C4 C3 C5 108.86(16)
C6 C3 C5 109.04(16)
C3 C4 H4A 109.5
C3 C4 H4B 109.5
H4A C4 H4B 109.5
C3 C4 H4C 109.5
H4A C4 H4C 109.5
H4B C4 H4C 109.5
C3 C5 H5A 109.5
C3 C5 H5B 109.5
H5A C5 H5B 109.5
C3 C5 H5C 109.5
H5A C5 H5C 109.5
H5B C5 H5C 109.5
C3 C6 H6A 109.5
C3 C6 H6B 109.5
H6A C6 H6B 109.5
C3 C6 H6C 109.5
H6A C6 H6C 109.5
H6B C6 H6C 109.5
C16 C11 C12 120.66(15)
C16 C11 P1 119.06(13)
C12 C11 P1 120.19(13)
C13 C12 C11 117.29(16)
C13 C12 C17 117.61(15)
C11 C12 C17 124.96(15)
C14 C13 C12 123.69(17)
C14 C13 H13 118.2
C12 C13 H13 118.2
C13 C14 C15 117.47(16)
C13 C14 C21 120.71(16)
C15 C14 C21 121.82(17)
C14 C15 C16 123.42(17)
C14 C15 H15 118.3
C16 C15 H15 118.3
C15 C16 C11 117.34(16)
C15 C16 C25 117.66(16)
C11 C16 C25 124.96(15)
C18 C17 C19 104.77(15)
C18 C17 C20 105.74(15)
C19 C17 C20 112.32(15)
C18 C17 C12 111.93(15)
C19 C17 C12 112.86(14)
C20 C17 C12 108.98(14)
C17 C18 H18A 109.5
C17 C18 H18B 109.5
H18A C18 H18B 109.5
C17 C18 H18C 109.5
H18A C18 H18C 109.5
H18B C18 H18C 109.5
C17 C19 H19A 109.5
C17 C19 H19B 109.5
H19A C19 H19B 109.5
C17 C19 H19C 109.5
H19A C19 H19C 109.5
H19B C19 H19C 109.5
C17 C20 H20A 109.5
C17 C20 H20B 109.5
H20A C20 H20B 109.5
C17 C20 H20C 109.5
H20A C20 H20C 109.5
H20B C20 H20C 109.5
C22 C21 C24 109.41(18)
C22 C21 C14 107.92(15)
C24 C21 C14 110.94(16)
C22 C21 C23 108.72(17)
C24 C21 C23 108.59(19)
C14 C21 C23 111.23(17)
C21 C22 H22A 109.5
C21 C22 H22B 109.5
H22A C22 H22B 109.5
C21 C22 H22C 109.5
H22A C22 H22C 109.5
H22B C22 H22C 109.5
C21 C23 H23A 109.5
C21 C23 H23B 109.5
H23A C23 H23B 109.5
C21 C23 H23C 109.5
H23A C23 H23C 109.5
H23B C23 H23C 109.5
C21 C24 H24A 109.5
C21 C24 H24B 109.5
H24A C24 H24B 109.5
C21 C24 H24C 109.5
H24A C24 H24C 109.5
H24B C24 H24C 109.5
C28 C25 C26 103.84(15)
C28 C25 C27 112.65(16)
C26 C25 C27 105.15(15)
C28 C25 C16 113.74(15)
C26 C25 C16 111.31(15)
C27 C25 C16 109.69(15)
C25 C26 H26A 109.5
C25 C26 H26B 109.5
H26A C26 H26B 109.5
C25 C26 H26C 109.5
H26A C26 H26C 109.5
H26B C26 H26C 109.5
C25 C27 H27A 109.5
C25 C27 H27B 109.5
H27A C27 H27B 109.5
C25 C27 H27C 109.5
H27A C27 H27C 109.5
H27B C27 H27C 109.5
C25 C28 H28A 109.5
C25 C28 H28B 109.5
H28A C28 H28B 109.5
C25 C28 H28C 109.5
H28A C28 H28C 109.5
H28B C28 H28C 109.5
C32 C31 C36 113.40(17)
C32 C31 B1 121.81(16)
C36 C31 B1 124.79(16)
F32 C32 C33 116.14(17)
F32 C32 C31 119.13(17)
C33 C32 C31 124.70(18)
F33 C33 C32 120.86(18)
F33 C33 C34 119.78(18)
C32 C33 C34 119.35(18)
F34 C34 C35 120.73(19)
F34 C34 C33 120.53(19)
C35 C34 C33 118.72(18)
F35 C35 C34 119.30(18)
F35 C35 C36 120.71(18)
C34 C35 C36 119.98(18)
F36 C36 C35 115.07(16)
F36 C36 C31 121.06(17)
C35 C36 C31 123.85(18)
C42 C41 C46 113.74(17)
C42 C41 B1 127.45(17)
C46 C41 B1 118.41(16)
F42 C42 C43 115.15(17)
F42 C42 C41 121.25(17)
C43 C42 C41 123.60(19)
F43 C43 C44 120.19(18)
F43 C43 C42 119.9(2)
C44 C43 C42 119.89(19)
F44 C44 C43 120.2(2)
F44 C44 C45 120.2(2)
C43 C44 C45 119.55(18)
F45 C45 C44 120.24(18)
F45 C45 C46 121.00(19)
C44 C45 C46 118.76(19)
F46 C46 C45 115.56(18)
F46 C46 C41 119.97(16)
C45 C46 C41 124.46(18)

loop_
_geom_bond_atom_site_label_1
_geom_bond_atom_site_label_2
_geom_bond_distance
P1 C1 1.7948(18)
P1 C11 1.8047(17)
P1 H1A 1.29(2)
P1 H1B 1.27(2)
B1 F1 1.429(2)
B1 C41 1.647(3)
B1 C31 1.649(3)
B1 C1 1.677(3)
C1 C2 1.337(3)
C2 C3 1.518(3)
C2 H2 0.95
C3 C4 1.526(3)
C3 C6 1.540(3)
C3 C5 1.542(3)
C4 H4A 0.98
C4 H4B 0.98
C4 H4C 0.98
C5 H5A 0.98
C5 H5B 0.98
C5 H5C 0.98
C6 H6A 0.98
C6 H6B 0.98
C6 H6C 0.98
C11 C16 1.429(2)
C11 C12 1.432(2)
C12 C13 1.388(3)
C12 C17 1.554(2)
C13 C14 1.388(3)
C13 H13 0.95
C14 C15 1.391(3)
C14 C21 1.535(2)
C15 C16 1.393(2)
C15 H15 0.95
C16 C25 1.560(2)
C17 C18 1.541(2)
C17 C19 1.545(3)
C17 C20 1.547(3)
C18 H18A 0.98
C18 H18B 0.98
C18 H18C 0.98
C19 H19A 0.98
C19 H19B 0.98
C19 H19C 0.98
C20 H20A 0.98
C20 H20B 0.98
C20 H20C 0.98
C21 C22 1.529(3)
C21 C24 1.534(3)
C21 C23 1.540(3)
C22 H22A 0.98
C22 H22B 0.98
C22 H22C 0.98
C23 H23A 0.98
C23 H23B 0.98
C23 H23C 0.98
C24 H24A 0.98
C24 H24B 0.98
C24 H24C 0.98
C25 C28 1.544(3)
C25 C26 1.545(3)
C25 C27 1.549(3)
C26 H26A 0.98
C26 H26B 0.98
C26 H26C 0.98
C27 H27A 0.98
C27 H27B 0.98
C27 H27C 0.98
C28 H28A 0.98
C28 H28B 0.98
C28 H28C 0.98
C31 C32 1.389(3)
C31 C36 1.390(3)
C32 F32 1.357(2)
C32 C33 1.377(3)
C33 F33 1.345(2)
C33 C34 1.379(3)
C34 F34 1.340(2)
C34 C35 1.375(3)
C35 F35 1.350(2)
C35 C36 1.383(3)
C36 F36 1.354(2)
C41 C42 1.389(3)
C41 C46 1.390(3)
C42 F42 1.351(2)
C42 C43 1.387(3)
C43 F43 1.349(2)
C43 C44 1.368(3)
C44 F44 1.352(2)
C44 C45 1.376(3)
C45 F45 1.343(2)
C45 C46 1.388(3)
C46 F46 1.352(2)

loop_
_geom_torsion_atom_site_label_1
_geom_torsion_atom_site_label_2
_geom_torsion_atom_site_label_3
_geom_torsion_atom_site_label_4
_geom_torsion
F1 B1 C1 C2 143.40(17)
C41 B1 C1 C2 27.9(2)
C31 B1 C1 C2 -99.01(19)
F1 B1 C1 P1 -35.47(16)
C41 B1 C1 P1 -150.95(12)
C31 B1 C1 P1 82.13(14)
C11 P1 C1 C2 6.7(2)
C11 P1 C1 B1 -174.61(11)
B1 C1 C2 C3 177.8(2)
P1 C1 C2 C3 -3.7(4)
C1 C2 C3 C4 -0.4(3)
C1 C2 C3 C6 -122.3(2)
C1 C2 C3 C5 121.7(2)
C1 P1 C11 C16 -91.10(16)
C1 P1 C11 C12 85.52(16)
C16 C11 C12 C13 4.5(2)
P1 C11 C12 C13 -172.11(13)
C16 C11 C12 C17 -171.06(16)
P1 C11 C12 C17 12.4(2)
C11 C12 C13 C14 -2.5(3)
C17 C12 C13 C14 173.36(16)
C12 C13 C14 C15 -0.5(3)
C12 C13 C14 C21 178.68(17)
C13 C14 C15 C16 1.7(3)
C21 C14 C15 C16 -177.49(17)
C14 C15 C16 C11 0.2(3)
C14 C15 C16 C25 -177.57(17)
C12 C11 C16 C15 -3.4(2)
P1 C11 C16 C15 173.22(13)
C12 C11 C16 C25 174.24(16)
P1 C11 C16 C25 -9.2(2)
C13 C12 C17 C18 5.4(2)
C11 C12 C17 C18 -179.07(16)
C13 C12 C17 C19 123.33(18)
C11 C12 C17 C19 -61.2(2)
C13 C12 C17 C20 -111.16(18)
C11 C12 C17 C20 64.3(2)
C13 C14 C21 C22 -82.7(2)
C15 C14 C21 C22 96.5(2)
C13 C14 C21 C24 157.4(2)
C15 C14 C21 C24 -23.4(3)
C13 C14 C21 C23 36.5(2)
C15 C14 C21 C23 -144.36(19)
C15 C16 C25 C28 -122.58(18)
C11 C16 C25 C28 59.8(2)
C15 C16 C25 C26 -5.7(2)
C11 C16 C25 C26 176.68(17)
C15 C16 C25 C27 110.24(18)
C11 C16 C25 C27 -67.4(2)
F1 B1 C31 C32 172.53(16)
C41 B1 C31 C32 -69.0(2)
C1 B1 C31 C32 55.9(2)
F1 B1 C31 C36 -7.0(2)
C41 B1 C31 C36 111.38(19)
C1 B1 C31 C36 -123.66(18)
C36 C31 C32 F32 -177.41(16)
B1 C31 C32 F32 3.0(3)
C36 C31 C32 C33 0.4(3)
B1 C31 C32 C33 -179.25(18)
F32 C32 C33 F33 -1.4(3)
C31 C32 C33 F33 -179.27(18)
F32 C32 C33 C34 177.53(18)
C31 C32 C33 C34 -0.3(3)
F33 C33 C34 F34 0.8(3)
C32 C33 C34 F34 -178.13(18)
F33 C33 C34 C35 179.11(18)
C32 C33 C34 C35 0.1(3)
F34 C34 C35 F35 -0.2(3)
C33 C34 C35 F35 -178.47(17)
F34 C34 C35 C36 178.20(17)
C33 C34 C35 C36 -0.1(3)
F35 C35 C36 F36 0.2(3)
C34 C35 C36 F36 -178.15(17)
F35 C35 C36 C31 178.53(16)
C34 C35 C36 C31 0.1(3)
C32 C31 C36 F36 177.92(16)
B1 C31 C36 F36 -2.5(3)
C32 C31 C36 C35 -0.3(3)
B1 C31 C36 C35 179.33(17)
F1 B1 C41 C42 116.2(2)
C31 B1 C41 C42 -3.7(3)
C1 B1 C41 C42 -127.61(19)
F1 B1 C41 C46 -56.0(2)
C31 B1 C41 C46 -175.93(16)
C1 B1 C41 C46 60.1(2)
C46 C41 C42 F42 179.24(16)
B1 C41 C42 F42 6.7(3)
C46 C41 C42 C43 0.2(3)
B1 C41 C42 C43 -172.38(18)
F42 C42 C43 F43 1.4(3)
C41 C42 C43 F43 -179.46(18)
F42 C42 C43 C44 -179.17(18)
C41 C42 C43 C44 -0.1(3)
F43 C43 C44 F44 0.8(3)
C42 C43 C44 F44 -178.57(18)
F43 C43 C44 C45 178.93(18)
C42 C43 C44 C45 -0.5(3)
F44 C44 C45 F45 -1.1(3)
C43 C44 C45 F45 -179.26(18)
F44 C44 C45 C46 178.95(17)
C43 C44 C45 C46 0.8(3)
F45 C45 C46 F46 -1.6(3)
C44 C45 C46 F46 178.31(17)
F45 C45 C46 C41 179.35(17)
C44 C45 C46 C41 -0.7(3)
C42 C41 C46 F46 -178.79(16)
B1 C41 C46 F46 -5.5(3)
C42 C41 C46 C45 0.2(3)
B1 C41 C46 C45 173.52(18)
